data_4344805
loop_
_publ_author_name
'Li, Ling'
'Wang, Chunyan'
'Wu, Jianjian'
'Tse, Yu Chung'
'Cai, Yue-Peng'
'Wong, Keith Man-Chung'

_publ_section_title
;
 A Molecular Chameleon with Fluorescein and Rhodamine Spectroscopic
 Behaviors.
;
_journal_issue 1
_journal_name_full 'Inorganic chemistry'
_journal_page_first 205
_journal_paper_doi 10.1021/acs.inorgchem.5b02147
_journal_volume 55
_journal_year 2015
_chemical_formula_sum 'C38 H31 N O9'
_chemical_formula_weight 645.64
_chemical_name_systematic
; 
 ? 
;
_space_group_IT_number 19
_symmetry_cell_setting orthorhombic
_symmetry_space_group_name_Hall 'P 2ac 2ab'
_symmetry_space_group_name_H-M 'P 21 21 21'
_atom_sites_solution_hydrogens geom
_atom_sites_solution_primary direct
_atom_sites_solution_secondary difmap
_audit_creation_method SHELXL-97
_cell_angle_alpha 90.00
_cell_angle_beta 90.00
_cell_angle_gamma 90.00
_cell_formula_units_Z 4
_cell_length_a 8.3836(12)
_cell_length_b 18.751(3)
_cell_length_c 23.344(3)
_cell_measurement_reflns_used 1379
_cell_measurement_temperature 298(2)
_cell_measurement_theta_max 19.73
_cell_measurement_theta_min 2.34
_cell_volume 3669.7(9)
_computing_cell_refinement 'Bruker SAINT'
_computing_data_collection 'Bruker APEX2'
_computing_data_reduction 'Bruker SAINT'
_computing_molecular_graphics 'Bruker SHELXTL'
_computing_publication_material 'Bruker SHELXTL'
_computing_structure_refinement 'SHELXL-97 (Sheldrick, 2008)'
_computing_structure_solution 'SHELXS-97 (Sheldrick, 2008)'
_diffrn_ambient_temperature 298(2)
_diffrn_measured_fraction_theta_full 1.000
_diffrn_measured_fraction_theta_max 1.000
_diffrn_measurement_device_type 'Bruker APEX-II CCD'
_diffrn_measurement_method '\f and \w scans'
_diffrn_radiation_monochromator graphite
_diffrn_radiation_source 'fine-focus sealed tube'
_diffrn_radiation_type MoK\a
_diffrn_radiation_wavelength 0.71073
_diffrn_reflns_av_R_equivalents 0.0721
_diffrn_reflns_av_sigmaI/netI 0.0921
_diffrn_reflns_limit_h_max 9
_diffrn_reflns_limit_h_min -10
_diffrn_reflns_limit_k_max 22
_diffrn_reflns_limit_k_min -15
_diffrn_reflns_limit_l_max 28
_diffrn_reflns_limit_l_min -27
_diffrn_reflns_number 19012
_diffrn_reflns_theta_full 25.25
_diffrn_reflns_theta_max 25.25
_diffrn_reflns_theta_min 1.39
_exptl_absorpt_coefficient_mu 0.084
_exptl_absorpt_correction_T_max 0.9900
_exptl_absorpt_correction_T_min 0.9826
_exptl_absorpt_correction_type multi-scan
_exptl_absorpt_process_details 'SADABS (Sheldrick, 1996)'
_exptl_crystal_colour 'pale yellow'
_exptl_crystal_density_diffrn 1.169
_exptl_crystal_density_method 'not measured'
_exptl_crystal_description block
_exptl_crystal_F_000 1352
_exptl_crystal_size_max 0.21
_exptl_crystal_size_mid 0.17
_exptl_crystal_size_min 0.12
_refine_diff_density_max 1.008
_refine_diff_density_min -0.455
_refine_diff_density_rms 0.138
_refine_ls_abs_structure_details 'Flack H D (1983), Acta Cryst. A39, 876-881'
_refine_ls_abs_structure_Flack -4(4)
_refine_ls_extinction_method none
_refine_ls_goodness_of_fit_ref 1.089
_refine_ls_hydrogen_treatment constr
_refine_ls_matrix_type full
_refine_ls_number_parameters 431
_refine_ls_number_reflns 6627
_refine_ls_number_restraints 2
_refine_ls_restrained_S_all 1.090
_refine_ls_R_factor_all 0.1144
_refine_ls_R_factor_gt 0.0504
_refine_ls_shift/su_max 0.002
_refine_ls_shift/su_mean 0.000
_refine_ls_structure_factor_coef Fsqd
_refine_ls_weighting_details 'calc w=1/[\s^2^(Fo^2^)+(0.0987P)^2^+15.0200P] where P=(Fo^2^+2Fc^2^)/3'
_refine_ls_weighting_scheme calc
_refine_ls_wR_factor_gt 0.1273
_refine_ls_wR_factor_ref 0.1681
_reflns_number_gt 3246
_reflns_number_total 6627
_reflns_threshold_expression >2sigma(I)
_cod_data_source_file ic5b02147_si_002.cif
_cod_data_source_block c
_cod_depositor_comments
;
The following automatic conversions were performed:

'_symmetry_cell_setting' value 'Orthorhombic' changed to
'orthorhombic' according to
/usr/data/users/saulius/crontab/automatic-downloads/current/ACS/lib/dictionaries/cif_core.dic
dictionary named 'cif_core.dic' version 2.4.2 from 2011-04-26.

Automatic conversion script
Id: cif_fix_values 4268 2015-11-12 08:31:59Z antanas 
;
_cod_original_cell_volume 3669.8(9)
_cod_original_sg_symbol_H-M P2(1)2(1)2(1)
_cod_database_code 4344805

loop_
_symmetry_equiv_pos_as_xyz
'x, y, z'
'-x+1/2, -y, z+1/2'
'-x, y+1/2, -z+1/2'
'x+1/2, -y+1/2, -z'

loop_
_atom_site_label
_atom_site_type_symbol
_atom_site_fract_x
_atom_site_fract_y
_atom_site_fract_z
_atom_site_U_iso_or_equiv
_atom_site_adp_type
_atom_site_occupancy
_atom_site_symmetry_multiplicity
_atom_site_calc_flag
_atom_site_refinement_flags
O1 O 0.6405(4) 0.5692(2) 0.41431(15) 0.0848(12) Uani 1 1 d .
O2 O 0.4986(4) 0.65673(14) 0.37248(13) 0.0572(9) Uani 1 1 d .
O3 O 0.2394(5) 0.94174(15) 0.47160(13) 0.0783(13) Uani 1 1 d .
H3 H 0.2265 0.9374 0.5062 0.118 Uiso 1 1 calc R
O4 O 0.3263(4) 0.81005(14) 0.30358(11) 0.0552(9) Uani 1 1 d .
O5 O 0.4960(4) 0.85202(14) 0.19362(13) 0.0577(9) Uani 1 1 d .
O6 O 0.6307(5) 0.94697(19) 0.22298(18) 0.0922(14) Uani 1 1 d .
O7 O 0.2682(5) 0.69704(14) 0.12248(11) 0.0737(12) Uani 1 1 d .
O8 O 0.7696(16) 0.9139(15) 0.4047(4) 0.591(18) Uani 1 1 d .
O9 O 0.7995(12) 0.7699(5) 0.3121(6) 0.743(5) Uani 1 1 d .
N1 N 0.2339(6) 0.81260(17) -0.05864(14) 0.0799(16) Uani 1 1 d D
C1 C 0.5070(7) 0.5921(2) 0.40076(19) 0.0652(15) Uani 1 1 d .
C2 C 0.3508(6) 0.5633(2) 0.40826(19) 0.0554(14) Uani 1 1 d .
C3 C 0.3120(8) 0.4978(3) 0.4339(2) 0.0768(18) Uani 1 1 d .
H3A H 0.3866 0.4652 0.4474 0.092 Uiso 1 1 calc R
C4 C 0.1547(8) 0.4884(3) 0.4364(3) 0.090(2) Uani 1 1 d .
H4 H 0.1200 0.4474 0.4550 0.108 Uiso 1 1 calc R
C5 C 0.0357(8) 0.5327(3) 0.4144(3) 0.098(2) Uani 1 1 d .
H5 H -0.0704 0.5182 0.4162 0.117 Uiso 1 1 calc R
C6 C 0.0730(7) 0.5965(3) 0.3906(2) 0.0777(19) Uani 1 1 d .
H6 H -0.0040 0.6280 0.3772 0.093 Uiso 1 1 calc R
C7 C 0.2425(5) 0.6117(2) 0.38761(17) 0.0448(12) Uani 1 1 d .
C8 C 0.3259(6) 0.6760(2) 0.3624(2) 0.0553(14) Uani 1 1 d .
C9 C 0.2902(6) 0.7454(2) 0.39166(18) 0.0591(15) Uani 1 1 d .
C10 C 0.2633(7) 0.7490(2) 0.45151(18) 0.0677(16) Uani 1 1 d .
H10 H 0.2568 0.7072 0.4728 0.081 Uiso 1 1 calc R
C11 C 0.2468(7) 0.8137(2) 0.47845(18) 0.0663(16) Uani 1 1 d .
H11 H 0.2305 0.8154 0.5178 0.080 Uiso 1 1 calc R
C12 C 0.2542(6) 0.8763(2) 0.44738(17) 0.0568(14) Uani 1 1 d .
C13 C 0.2798(7) 0.8731(2) 0.38828(19) 0.0648(16) Uani 1 1 d .
H13 H 0.2840 0.9148 0.3667 0.078 Uiso 1 1 calc R
C14 C 0.2988(6) 0.8082(2) 0.36241(17) 0.0521(13) Uani 1 1 d .
C15 C 0.3111(5) 0.7493(2) 0.27232(18) 0.0496(13) Uani 1 1 d .
C16 C 0.3044(6) 0.6831(2) 0.29854(18) 0.0522(13) Uani 1 1 d .
C17 C 0.2807(7) 0.6248(2) 0.26394(18) 0.0676(17) Uani 1 1 d .
H17 H 0.2695 0.5802 0.2809 0.081 Uiso 1 1 calc R
C18 C 0.2728(6) 0.6296(2) 0.20582(19) 0.0603(15) Uani 1 1 d .
H18 H 0.2650 0.5888 0.1834 0.072 Uiso 1 1 calc R
C19 C 0.2767(7) 0.6979(2) 0.18031(17) 0.0615(15) Uani 1 1 d .
C20 C 0.3025(5) 0.75885(18) 0.21274(17) 0.0436(11) Uani 1 1 d .
C21 C 0.3235(5) 0.8312(2) 0.18474(17) 0.0467(12) Uani 1 1 d .
C22 C 0.2403(5) 0.89238(19) 0.21087(16) 0.0417(11) Uani 1 1 d .
C23 C 0.0702(6) 0.9044(2) 0.2157(2) 0.0619(15) Uani 1 1 d .
H23 H -0.0038 0.8706 0.2039 0.074 Uiso 1 1 calc R
C24 C 0.0256(8) 0.9666(3) 0.2381(2) 0.0791(19) Uani 1 1 d .
H24 H -0.0822 0.9752 0.2443 0.095 Uiso 1 1 calc R
C25 C 0.1362(7) 1.0193(3) 0.2525(2) 0.0776(19) Uani 1 1 d .
H25 H 0.0978 1.0625 0.2664 0.093 Uiso 1 1 calc R
C26 C 0.2941(7) 1.0113(2) 0.2476(2) 0.0706(17) Uani 1 1 d .
H26 H 0.3661 1.0469 0.2576 0.085 Uiso 1 1 calc R
C27 C 0.3431(6) 0.9441(2) 0.22592(19) 0.0585(14) Uani 1 1 d .
C28 C 0.5007(6) 0.9187(2) 0.2155(2) 0.0573(14) Uani 1 1 d .
C29 C 0.2910(6) 0.8254(2) 0.12153(16) 0.0502(13) Uani 1 1 d .
C30 C 0.2933(6) 0.8870(2) 0.08753(17) 0.0561(14) Uani 1 1 d .
H30 H 0.3084 0.9312 0.1047 0.067 Uiso 1 1 calc R
C31 C 0.2736(6) 0.8830(2) 0.02907(18) 0.0631(16) Uani 1 1 d .
H31 H 0.2740 0.9248 0.0076 0.076 Uiso 1 1 calc R
C32 C 0.2522(7) 0.8156(2) 0.00039(18) 0.0660(16) Uani 1 1 d .
C33 C 0.2522(6) 0.7552(2) 0.03513(18) 0.0623(15) Uani 1 1 d .
H33 H 0.2406 0.7103 0.0187 0.075 Uiso 1 1 calc R
C34 C 0.2692(6) 0.7612(2) 0.09361(17) 0.0550(14) Uani 1 1 d .
C35 C 0.2673(6) 0.8768(2) -0.09425(19) 0.134(3) Uani 1 1 d D
H35A H 0.3376 0.9094 -0.0742 0.161 Uiso 1 1 calc R
H35B H 0.3167 0.8634 -0.1302 0.161 Uiso 1 1 calc R
C36 C 0.1129(7) 0.9093(6) -0.1041(6) 0.276(7) Uiso 1 1 d D
H36A H 0.1264 0.9594 -0.1112 0.415 Uiso 1 1 calc R
H36B H 0.0470 0.9028 -0.0708 0.415 Uiso 1 1 calc R
H36C H 0.0630 0.8873 -0.1366 0.415 Uiso 1 1 calc R
C37 C 0.1988(8) 0.7445(3) -0.0875(2) 0.092(2) Uani 1 1 d .
H37A H 0.1364 0.7142 -0.0624 0.111 Uiso 1 1 calc R
H37B H 0.1374 0.7533 -0.1220 0.111 Uiso 1 1 calc R
C38 C 0.3475(8) 0.7096(4) -0.1019(3) 0.109(3) Uani 1 1 d .
H38A H 0.4084 0.7398 -0.1269 0.163 Uiso 1 1 calc R
H38B H 0.3256 0.6653 -0.1208 0.163 Uiso 1 1 calc R
H38C H 0.4073 0.7007 -0.0676 0.163 Uiso 1 1 calc R

loop_
_atom_site_aniso_label
_atom_site_aniso_U_11
_atom_site_aniso_U_22
_atom_site_aniso_U_33
_atom_site_aniso_U_23
_atom_site_aniso_U_13
_atom_site_aniso_U_12
O1 0.082(2) 0.092(2) 0.081(2) -0.010(2) -0.021(2) 0.040(2)
O2 0.0498(16) 0.0482(15) 0.0736(19) 0.0064(15) -0.0068(17) 0.0113(15)
O3 0.149(3) 0.0381(15) 0.0481(16) -0.0096(14) 0.003(2) -0.002(2)
O4 0.081(2) 0.0386(14) 0.0463(15) -0.0027(13) -0.0024(15) -0.0030(16)
O5 0.0590(18) 0.0446(15) 0.0696(19) 0.0019(14) -0.0025(17) 0.0045(15)
O6 0.082(2) 0.071(2) 0.124(3) -0.009(2) -0.020(2) -0.0228(19)
O7 0.153(3) 0.0294(14) 0.0387(14) -0.0005(12) -0.0054(19) 0.0077(19)
O8 0.293(14) 1.33(5) 0.154(8) 0.078(18) -0.044(8) -0.11(2)
O9 0.163(8) 0.723(7) 1.343(14) 0.895(7) 0.092(8) 0.000(7)
N1 0.151(4) 0.048(2) 0.0407(19) -0.0009(18) -0.009(2) -0.003(3)
C1 0.088(3) 0.059(3) 0.048(2) -0.016(2) -0.004(3) 0.021(3)
C2 0.060(3) 0.051(2) 0.055(3) -0.002(2) 0.002(2) -0.002(2)
C3 0.108(4) 0.055(3) 0.067(3) 0.010(2) 0.022(3) -0.005(3)
C4 0.121(5) 0.049(3) 0.101(4) 0.012(3) 0.033(4) 0.011(3)
C5 0.084(4) 0.080(4) 0.129(5) -0.010(4) 0.027(4) -0.018(3)
C6 0.090(4) 0.065(3) 0.077(3) -0.005(3) 0.005(3) -0.004(3)
C7 0.046(2) 0.043(2) 0.045(2) 0.0031(18) 0.005(2) -0.004(2)
C8 0.048(3) 0.047(2) 0.071(3) 0.001(2) -0.007(2) 0.004(2)
C9 0.098(4) 0.033(2) 0.046(2) -0.0067(19) -0.004(2) 0.002(2)
C10 0.118(4) 0.044(2) 0.041(2) 0.0063(19) 0.001(3) 0.011(3)
C11 0.116(4) 0.048(2) 0.034(2) -0.0026(19) 0.008(3) -0.012(3)
C12 0.093(3) 0.042(2) 0.036(2) -0.0041(18) 0.009(2) 0.004(2)
C13 0.104(4) 0.042(2) 0.049(2) -0.001(2) -0.004(3) -0.002(3)
C14 0.067(3) 0.050(2) 0.038(2) 0.002(2) -0.001(2) -0.005(2)
C15 0.063(3) 0.034(2) 0.053(2) -0.0064(19) -0.009(2) 0.005(2)
C16 0.068(3) 0.037(2) 0.051(2) 0.003(2) -0.004(2) 0.011(2)
C17 0.125(4) 0.031(2) 0.048(2) 0.0059(19) -0.008(3) 0.003(3)
C18 0.105(4) 0.0215(18) 0.054(2) 0.0002(18) -0.007(3) -0.003(2)
C19 0.108(4) 0.039(2) 0.038(2) -0.0033(18) -0.003(2) 0.014(3)
C20 0.064(3) 0.0222(17) 0.045(2) -0.0019(17) 0.001(2) -0.0001(19)
C21 0.045(2) 0.046(2) 0.049(2) -0.0026(19) -0.003(2) 0.002(2)
C22 0.057(2) 0.0294(18) 0.0384(19) 0.0023(16) 0.005(2) -0.0062(19)
C23 0.078(3) 0.055(3) 0.052(3) 0.009(2) 0.000(3) 0.004(3)
C24 0.094(4) 0.067(3) 0.076(3) 0.002(3) 0.005(3) 0.007(3)
C25 0.110(4) 0.042(2) 0.081(3) -0.008(3) 0.002(3) 0.005(3)
C26 0.102(4) 0.038(2) 0.071(3) -0.019(2) 0.007(3) -0.007(3)
C27 0.066(3) 0.058(3) 0.051(3) 0.004(2) -0.008(2) -0.007(2)
C28 0.063(3) 0.053(3) 0.056(2) 0.000(2) -0.008(3) -0.008(2)
C29 0.081(3) 0.035(2) 0.034(2) 0.0025(17) 0.004(2) 0.011(2)
C30 0.082(3) 0.043(2) 0.043(2) -0.0027(19) -0.003(2) 0.006(2)
C31 0.110(4) 0.041(2) 0.038(2) 0.0007(19) 0.010(3) 0.002(3)
C32 0.103(4) 0.053(2) 0.043(2) -0.001(2) 0.005(3) -0.004(3)
C33 0.099(4) 0.040(2) 0.048(2) -0.008(2) 0.000(3) 0.007(3)
C34 0.089(3) 0.037(2) 0.038(2) 0.0010(18) 0.002(2) -0.006(2)
C35 0.288(9) 0.083(4) 0.032(2) -0.006(3) -0.028(4) 0.064(5)
C37 0.130(5) 0.097(4) 0.050(3) 0.011(3) 0.003(3) 0.000(4)
C38 0.088(4) 0.127(5) 0.111(5) 0.010(4) 0.006(4) 0.022(4)

loop_
_atom_type_symbol
_atom_type_description
_atom_type_scat_dispersion_real
_atom_type_scat_dispersion_imag
_atom_type_scat_source
C C 0.0033 0.0016 'International Tables Vol C Tables 4.2.6.8 and 6.1.1.4'
H H 0.0000 0.0000 'International Tables Vol C Tables 4.2.6.8 and 6.1.1.4'
N N 0.0061 0.0033 'International Tables Vol C Tables 4.2.6.8 and 6.1.1.4'
O O 0.0106 0.0060 'International Tables Vol C Tables 4.2.6.8 and 6.1.1.4'

loop_
_geom_angle_atom_site_label_1
_geom_angle_atom_site_label_2
_geom_angle_atom_site_label_3
_geom_angle
C1 O2 C8 109.5(4)
C12 O3 H3 109.5
C15 O4 C14 119.5(3)
C28 O5 C21 108.6(3)
C19 O7 C34 118.5(3)
C32 N1 C37 120.8(4)
C32 N1 C35 120.0(4)
C37 N1 C35 118.9(4)
O1 C1 O2 118.1(5)
O1 C1 C2 131.8(4)
O2 C1 C2 110.1(4)
C7 C2 C3 125.1(5)
C7 C2 C1 108.3(4)
C3 C2 C1 126.5(5)
C4 C3 C2 111.3(5)
C4 C3 H3A 124.3
C2 C3 H3A 124.3
C3 C4 C5 127.8(5)
C3 C4 H4 116.1
C5 C4 H4 116.1
C6 C5 C4 120.7(6)
C6 C5 H5 119.7
C4 C5 H5 119.7
C5 C6 C7 114.8(5)
C5 C6 H6 122.6
C7 C6 H6 122.6
C2 C7 C6 120.1(4)
C2 C7 C8 111.0(4)
C6 C7 C8 128.9(4)
C9 C8 C16 110.5(3)
C9 C8 O2 109.2(4)
C16 C8 O2 106.9(4)
C9 C8 C7 114.9(4)
C16 C8 C7 113.5(4)
O2 C8 C7 101.0(3)
C14 C9 C10 117.4(4)
C14 C9 C8 120.7(4)
C10 C9 C8 121.5(4)
C11 C10 C9 120.6(4)
C11 C10 H10 119.7
C9 C10 H10 119.7
C10 C11 C12 120.4(4)
C10 C11 H11 119.8
C12 C11 H11 119.8
O3 C12 C11 123.1(4)
O3 C12 C13 117.6(4)
C11 C12 C13 119.4(4)
C14 C13 C12 119.4(4)
C14 C13 H13 120.3
C12 C13 H13 120.3
C9 C14 C13 122.8(4)
C9 C14 O4 121.6(4)
C13 C14 O4 115.6(4)
O4 C15 C16 121.2(4)
O4 C15 C20 115.5(3)
C16 C15 C20 123.3(4)
C17 C16 C15 117.3(4)
C17 C16 C8 121.9(4)
C15 C16 C8 120.7(4)
C18 C17 C16 122.7(4)
C18 C17 H17 118.6
C16 C17 H17 118.6
C17 C18 C19 118.6(4)
C17 C18 H18 120.7
C19 C18 H18 120.7
O7 C19 C20 124.2(4)
O7 C19 C18 114.2(3)
C20 C19 C18 121.3(4)
C19 C20 C15 116.3(3)
C19 C20 C21 121.3(4)
C15 C20 C21 122.4(3)
C22 C21 C29 112.1(3)
C22 C21 O5 101.2(3)
C29 C21 O5 109.0(3)
C22 C21 C20 117.6(3)
C29 C21 C20 109.7(3)
O5 C21 C20 106.4(3)
C27 C22 C23 119.9(4)
C27 C22 C21 111.5(4)
C23 C22 C21 128.2(4)
C24 C23 C22 116.3(5)
C24 C23 H23 121.8
C22 C23 H23 121.8
C23 C24 C25 121.9(6)
C23 C24 H24 119.1
C25 C24 H24 119.1
C26 C25 C24 123.9(5)
C26 C25 H25 118.1
C24 C25 H25 118.1
C25 C26 C27 114.6(5)
C25 C26 H26 122.7
C27 C26 H26 122.7
C22 C27 C26 123.3(5)
C22 C27 C28 107.9(4)
C26 C27 C28 128.8(5)
O6 C28 O5 118.7(5)
O6 C28 C27 130.9(4)
O5 C28 C27 110.3(4)
C34 C29 C30 116.9(4)
C34 C29 C21 123.4(3)
C30 C29 C21 119.5(3)
C31 C30 C29 120.9(4)
C31 C30 H30 119.5
C29 C30 H30 119.5
C30 C31 C32 121.6(4)
C30 C31 H31 119.2
C32 C31 H31 119.2
N1 C32 C33 123.0(4)
N1 C32 C31 120.7(4)
C33 C32 C31 116.3(4)
C34 C33 C32 120.6(4)
C34 C33 H33 119.7
C32 C33 H33 119.7
C33 C34 O7 114.3(3)
C33 C34 C29 123.6(4)
O7 C34 C29 122.0(3)
C36 C35 N1 105.1(6)
C36 C35 H35A 110.7
N1 C35 H35A 110.7
C36 C35 H35B 110.7
N1 C35 H35B 110.7
H35A C35 H35B 108.8
C35 C36 H36A 109.5
C35 C36 H36B 109.5
H36A C36 H36B 109.5
C35 C36 H36C 109.5
H36A C36 H36C 109.5
H36B C36 H36C 109.5
C38 C37 N1 109.0(6)
C38 C37 H37A 109.9
N1 C37 H37A 109.9
C38 C37 H37B 109.9
N1 C37 H37B 109.9
H37A C37 H37B 108.3
C37 C38 H38A 109.5
C37 C38 H38B 109.5
H38A C38 H38B 109.5
C37 C38 H38C 109.5
H38A C38 H38C 109.5
H38B C38 H38C 109.5

loop_
_geom_bond_atom_site_label_1
_geom_bond_atom_site_label_2
_geom_bond_distance
O1 C1 1.239(6)
O2 C1 1.383(5)
O2 C8 1.511(6)
O3 C12 1.358(5)
O3 H3 0.8200
O4 C15 1.359(5)
O4 C14 1.393(5)
O5 C28 1.350(5)
O5 C21 1.513(5)
O6 C28 1.225(6)
O7 C19 1.352(5)
O7 C34 1.379(5)
N1 C32 1.388(5)
N1 C37 1.473(7)
N1 C35 1.490(5)
C1 C2 1.428(7)
C2 C7 1.371(6)
C2 C3 1.405(7)
C3 C4 1.332(9)
C3 H3A 0.9300
C4 C5 1.395(9)
C4 H4 0.9300
C5 C6 1.357(8)
C5 H5 0.9300
C6 C7 1.451(7)
C6 H6 0.9300
C7 C8 1.514(6)
C8 C9 1.499(6)
C8 C16 1.507(6)
C9 C14 1.364(6)
C9 C10 1.417(6)
C10 C11 1.374(6)
C10 H10 0.9300
C11 C12 1.380(6)
C11 H11 0.9300
C12 C13 1.397(6)
C13 C14 1.369(6)
C13 H13 0.9300
C15 C16 1.386(5)
C15 C20 1.404(6)
C16 C17 1.373(6)
C17 C18 1.361(6)
C17 H17 0.9300
C18 C19 1.412(6)
C18 H18 0.9300
C19 C20 1.388(5)
C20 C21 1.515(5)
C21 C22 1.475(6)
C21 C29 1.504(6)
C22 C27 1.344(6)
C22 C23 1.448(7)
C23 C24 1.332(7)
C23 H23 0.9300
C24 C25 1.395(8)
C24 H24 0.9300
C25 C26 1.337(8)
C25 H25 0.9300
C26 C27 1.419(6)
C26 H26 0.9300
C27 C28 1.425(7)
C29 C34 1.380(5)
C29 C30 1.403(6)
C30 C31 1.377(6)
C30 H30 0.9300
C31 C32 1.441(6)
C31 H31 0.9300
C32 C33 1.394(6)
C33 C34 1.377(6)
C33 H33 0.9300
C35 C36 1.449(7)
C35 H35A 0.9700
C35 H35B 0.9700
C36 H36A 0.9600
C36 H36B 0.9600
C36 H36C 0.9600
C37 C38 1.448(9)
C37 H37A 0.9700
C37 H37B 0.9700
C38 H38A 0.9600
C38 H38B 0.9600
C38 H38C 0.9600

loop_
_geom_hbond_atom_site_label_D
_geom_hbond_atom_site_label_H
_geom_hbond_atom_site_label_A
_geom_hbond_distance_DH
_geom_hbond_distance_HA
_geom_hbond_distance_DA
_geom_hbond_angle_DHA
_geom_hbond_site_symmetry_A
O3 H3 O1 0.82 1.99 2.797(5) 166.3 4_466

loop_
_geom_torsion_atom_site_label_1
_geom_torsion_atom_site_label_2
_geom_torsion_atom_site_label_3
_geom_torsion_atom_site_label_4
_geom_torsion
C8 O2 C1 O1 -177.6(4)
C8 O2 C1 C2 3.1(5)
O1 C1 C2 C7 177.4(5)
O2 C1 C2 C7 -3.4(5)
O1 C1 C2 C3 -0.8(8)
O2 C1 C2 C3 178.5(4)
C7 C2 C3 C4 -0.6(7)
C1 C2 C3 C4 177.2(5)
C2 C3 C4 C5 3.8(9)
C3 C4 C5 C6 -5.3(10)
C4 C5 C6 C7 3.0(8)
C3 C2 C7 C6 -1.0(7)
C1 C2 C7 C6 -179.2(4)
C3 C2 C7 C8 -179.5(4)
C1 C2 C7 C8 2.3(5)
C5 C6 C7 C2 -0.2(7)
C5 C6 C7 C8 178.0(5)
C1 O2 C8 C9 119.9(4)
C1 O2 C8 C16 -120.6(4)
C1 O2 C8 C7 -1.6(4)
C2 C7 C8 C9 -117.8(4)
C6 C7 C8 C9 63.8(6)
C2 C7 C8 C16 113.6(4)
C6 C7 C8 C16 -64.8(6)
C2 C7 C8 O2 -0.5(4)
C6 C7 C8 O2 -178.8(4)
C16 C8 C9 C14 -22.6(6)
O2 C8 C9 C14 94.7(5)
C7 C8 C9 C14 -152.7(5)
C16 C8 C9 C10 164.3(5)
O2 C8 C9 C10 -78.4(6)
C7 C8 C9 C10 34.2(7)
C14 C9 C10 C11 0.0(8)
C8 C9 C10 C11 173.3(5)
C9 C10 C11 C12 0.8(9)
C10 C11 C12 O3 -179.7(5)
C10 C11 C12 C13 -0.5(8)
O3 C12 C13 C14 178.6(5)
C11 C12 C13 C14 -0.7(8)
C10 C9 C14 C13 -1.2(8)
C8 C9 C14 C13 -174.6(5)
C10 C9 C14 O4 179.4(4)
C8 C9 C14 O4 6.0(7)
C12 C13 C14 C9 1.6(8)
C12 C13 C14 O4 -179.0(5)
C15 O4 C14 C9 14.1(7)
C15 O4 C14 C13 -165.3(4)
C14 O4 C15 C16 -14.7(6)
C14 O4 C15 C20 165.2(4)
O4 C15 C16 C17 176.7(5)
C20 C15 C16 C17 -3.2(7)
O4 C15 C16 C8 -4.5(7)
C20 C15 C16 C8 175.6(4)
C9 C8 C16 C17 -159.3(5)
O2 C8 C16 C17 82.0(5)
C7 C8 C16 C17 -28.5(7)
C9 C8 C16 C15 21.9(6)
O2 C8 C16 C15 -96.8(5)
C7 C8 C16 C15 152.7(4)
C15 C16 C17 C18 3.8(8)
C8 C16 C17 C18 -175.0(5)
C16 C17 C18 C19 -5.1(9)
C34 O7 C19 C20 -6.7(8)
C34 O7 C19 C18 179.2(5)
C17 C18 C19 O7 -180.0(5)
C17 C18 C19 C20 5.8(8)
O7 C19 C20 C15 -178.7(5)
C18 C19 C20 C15 -5.1(7)
O7 C19 C20 C21 0.1(8)
C18 C19 C20 C21 173.7(5)
O4 C15 C20 C19 -176.0(4)
C16 C15 C20 C19 3.8(7)
O4 C15 C20 C21 5.2(6)
C16 C15 C20 C21 -174.9(4)
C28 O5 C21 C22 -6.1(4)
C28 O5 C21 C29 112.2(4)
C28 O5 C21 C20 -129.5(3)
C19 C20 C21 C22 136.8(5)
C15 C20 C21 C22 -44.4(6)
C19 C20 C21 C29 7.2(6)
C15 C20 C21 C29 -174.1(4)
C19 C20 C21 O5 -110.7(5)
C15 C20 C21 O5 68.0(5)
C29 C21 C22 C27 -109.4(4)
O5 C21 C22 C27 6.6(4)
C20 C21 C22 C27 122.0(4)
C29 C21 C22 C23 63.6(5)
O5 C21 C22 C23 179.7(4)
C20 C21 C22 C23 -64.9(6)
C27 C22 C23 C24 -3.2(6)
C21 C22 C23 C24 -175.8(4)
C22 C23 C24 C25 4.2(7)
C23 C24 C25 C26 -2.9(9)
C24 C25 C26 C27 0.3(8)
C23 C22 C27 C26 0.9(7)
C21 C22 C27 C26 174.6(4)
C23 C22 C27 C28 -178.5(4)
C21 C22 C27 C28 -4.8(5)
C25 C26 C27 C22 0.6(7)
C25 C26 C27 C28 179.9(5)
C21 O5 C28 O6 -176.2(4)
C21 O5 C28 C27 3.7(5)
C22 C27 C28 O6 -179.6(5)
C26 C27 C28 O6 1.0(9)
C22 C27 C28 O5 0.6(5)
C26 C27 C28 O5 -178.8(4)
C22 C21 C29 C34 -141.3(5)
O5 C21 C29 C34 107.5(5)
C20 C21 C29 C34 -8.7(6)
C22 C21 C29 C30 43.3(6)
O5 C21 C29 C30 -67.9(5)
C20 C21 C29 C30 175.9(4)
C34 C29 C30 C31 0.4(7)
C21 C29 C30 C31 176.1(5)
C29 C30 C31 C32 -1.0(8)
C37 N1 C32 C33 5.5(9)
C35 N1 C32 C33 -167.7(5)
C37 N1 C32 C31 -174.9(5)
C35 N1 C32 C31 11.8(8)
C30 C31 C32 N1 -179.4(5)
C30 C31 C32 C33 0.2(8)
N1 C32 C33 C34 -179.3(5)
C31 C32 C33 C34 1.0(8)
C32 C33 C34 O7 -179.5(5)
C32 C33 C34 C29 -1.7(8)
C19 O7 C34 C33 -177.0(5)
C19 O7 C34 C29 5.1(7)
C30 C29 C34 C33 0.9(8)
C21 C29 C34 C33 -174.6(5)
C30 C29 C34 O7 178.6(5)
C21 C29 C34 O7 3.1(8)
C32 N1 C35 C36 -97.4(8)
C37 N1 C35 C36 89.2(8)
C32 N1 C37 C38 -89.1(7)
C35 N1 C37 C38 84.2(6)
